data_2022259
loop_
_publ_author_name
'Grze\'skiewicz, Anita M.'
'Ostrowska, Agata'
'Borzylo, Dmytro'
'Kubicki, Maciej'

_publ_section_title
;
 When solvent becomes reactant: a study of 6-aminothiocytosine derivatives
;
_journal_coeditor_code ZO3006
_journal_issue 10
_journal_name_full 'Acta Crystallographica Section C'
_journal_page_first 992
_journal_page_last 999
_journal_paper_doi 10.1107/S2053229620012504
_journal_volume 76
_journal_year 2020
_chemical_formula_iupac 'C9 H12 N8 S2'
_chemical_formula_moiety 'C9 H12 N8 S2'
_chemical_formula_sum 'C9 H12 N8 S2'
_chemical_formula_weight 296.39
_chemical_name_systematic
;
2,2'-[Methanediylbis(sulfanediyl)]bis(pyrimidine-4,6-diamine)
;
_space_group_crystal_system orthorhombic
_space_group_IT_number 43
_space_group_name_Hall 'F 2 -2d'
_space_group_name_H-M_alt 'F d d 2'
_atom_sites_solution_hydrogens mixed
_audit_creation_method SHELXL-2014/7
_cell_angle_alpha 90
_cell_angle_beta 90
_cell_angle_gamma 90
_cell_formula_units_Z 8
_cell_length_a 36.9868(10)
_cell_length_b 15.5842(4)
_cell_length_c 4.21310(10)
_cell_measurement_reflns_used 3186
_cell_measurement_temperature 130.0(10)
_cell_measurement_theta_max 75.1210
_cell_measurement_theta_min 4.7750
_cell_volume 2428.47(11)
_computing_cell_refinement
;
CrysAlis PRO (Rigaku OD, 2015)
;
_computing_data_collection
;
CrysAlis PRO (Rigaku OD, 2015)
;
_computing_data_reduction
;
CrysAlis PRO (Rigaku OD, 2015)
;
_computing_molecular_graphics
;
Mercury (Macrae <i>et al.</i>,  2020)
;
_computing_publication_material
;
SHELXL2014 (Sheldrick, 2015b)
;
_computing_structure_refinement
;
SHELXL2014 (Sheldrick, 2015b)
;
_computing_structure_solution
;
SHELXT (Sheldrick, 2015a)
;
_diffrn_ambient_temperature 130.0(10)
_diffrn_detector 'CCD plate'
_diffrn_detector_area_resol_mean 10.5357
_diffrn_measured_fraction_theta_full 1.000
_diffrn_measured_fraction_theta_max 0.993
_diffrn_measurement_device 'four-circle diffractometer'
_diffrn_measurement_device_type 'Rigaku SuperNova Single Source diffractometer with an Atlas detector'
_diffrn_measurement_method '\w scans'
_diffrn_radiation_monochromator mirror
_diffrn_radiation_probe x-ray
_diffrn_radiation_type 'Cu K\a'
_diffrn_radiation_wavelength 1.54184
_diffrn_reflns_av_R_equivalents 0.0193
_diffrn_reflns_av_unetI/netI 0.0163
_diffrn_reflns_limit_h_max 46
_diffrn_reflns_limit_h_min -46
_diffrn_reflns_limit_k_max 13
_diffrn_reflns_limit_k_min -19
_diffrn_reflns_limit_l_max 5
_diffrn_reflns_limit_l_min -5
_diffrn_reflns_number 4267
_diffrn_reflns_theta_full 67.500
_diffrn_reflns_theta_max 75.798
_diffrn_reflns_theta_min 4.782
_diffrn_source 'micro-focus sealed X-ray tube'
_exptl_absorpt_coefficient_mu 4.000
_exptl_absorpt_correction_T_max 1.00000
_exptl_absorpt_correction_T_min 0.59272
_exptl_absorpt_correction_type multi-scan
_exptl_absorpt_process_details
;
(CrysAlis PRO; Rigaku OD, 2015)
;
_exptl_crystal_colour colourless
_exptl_crystal_density_diffrn 1.621
_exptl_crystal_description needle
_exptl_crystal_F_000 1232
_exptl_crystal_size_max 0.2
_exptl_crystal_size_mid 0.02
_exptl_crystal_size_min 0.02
_refine_diff_density_max 0.179
_refine_diff_density_min -0.159
_refine_ls_abs_structure_details
;
Flack <i>x</i> determined using 436 quotients [(I+)-(I-)]/[(I+)+(I-)]
(Parsons <i>et al.</i>,  2013)
;
_refine_ls_abs_structure_Flack 0.001(12)
_refine_ls_extinction_method none
_refine_ls_goodness_of_fit_ref 1.057
_refine_ls_hydrogen_treatment constr
_refine_ls_matrix_type full
_refine_ls_number_parameters 88
_refine_ls_number_reflns 1171
_refine_ls_number_restraints 1
_refine_ls_restrained_S_all 1.057
_refine_ls_R_factor_all 0.0232
_refine_ls_R_factor_gt 0.0228
_refine_ls_shift/su_max 0.001
_refine_ls_shift/su_mean 0.000
_refine_ls_structure_factor_coef Fsqd
_refine_ls_weighting_details 'w=1/[\s^2^(Fo^2^)+(0.0386P)^2^+2.5037P] where P=(Fo^2^+2Fc^2^)/3'
_refine_ls_weighting_scheme calc
_refine_ls_wR_factor_gt 0.0620
_refine_ls_wR_factor_ref 0.0622
_reflns_number_gt 1153
_reflns_number_total 1171
_reflns_threshold_expression 'I > 2\s(I)'
_cod_data_source_file zo3006sup1.cif
_cod_data_source_block 2
_cod_database_code 2022259
_shelx_space_group_comment
;
The symmetry employed for this shelxl refinement is uniquely defined
by the following loop, which should always be used as a source of
symmetry information in preference to the above space-group names.
They are only intended as comments.
;

loop_
_space_group_symop_operation_xyz
'x, y, z'
'-x, -y, z'
'x+1/4, -y+1/4, z+1/4'
'-x+1/4, y+1/4, z+1/4'
'x, y+1/2, z+1/2'
'-x, -y+1/2, z+1/2'
'x+1/4, -y+3/4, z+3/4'
'-x+1/4, y+3/4, z+3/4'
'x+1/2, y, z+1/2'
'-x+1/2, -y, z+1/2'
'x+3/4, -y+1/4, z+3/4'
'-x+3/4, y+1/4, z+3/4'
'x+1/2, y+1/2, z'
'-x+1/2, -y+1/2, z'
'x+3/4, -y+3/4, z+1/4'
'-x+3/4, y+3/4, z+1/4'

loop_
_atom_site_type_symbol
_atom_site_label
_atom_site_fract_x
_atom_site_fract_y
_atom_site_fract_z
_atom_site_U_iso_or_equiv
_atom_site_adp_type
_atom_site_calc_flag
_atom_site_occupancy
_atom_site_disorder_assembly
_atom_site_disorder_group
N N1 0.33494(5) 0.31726(11) 0.3752(5) 0.0233(4) Uani d 1 . .
C C2 0.30593(6) 0.32157(14) 0.5623(6) 0.0224(5) Uani d 1 . .
N N3 0.28855(5) 0.38998(11) 0.6691(7) 0.0244(4) Uani d 1 . .
C C4 0.30253(6) 0.46631(13) 0.5759(6) 0.0243(5) Uani d 1 . .
N N4 0.28395(6) 0.53599(11) 0.6790(8) 0.0319(4) Uani d 1 . .
H H4A 0.2922 0.5857 0.6680 0.038 Uiso d 1 . .
H H4B 0.2696 0.5212 0.8300 0.038 Uiso d 1 . .
C C5 0.33268(6) 0.47186(13) 0.3806(6) 0.0250(5) Uani d 1 . .
H H5 0.3422 0.5257 0.3158 0.030 Uiso calc 1 . .
C C6 0.34835(6) 0.39450(14) 0.2836(6) 0.0238(4) Uani d 1 . .
N N6 0.37774(5) 0.39304(13) 0.0935(5) 0.0290(5) Uani d 1 . .
H H6A 0.3872 0.3437 0.0353 0.035 Uiso calc 1 . .
H H6B 0.3874 0.4415 0.0278 0.035 Uiso calc 1 . .
S S7 0.28927(2) 0.21932(3) 0.67621(18) 0.02388(16) Uani d 1 . .
C C8 0.2500 0.2500 0.9038(9) 0.0241(6) Uani d 1 . .
H H8A 0.2434 0.2024 1.0400 0.029 Uiso d 1 . .

loop_
_atom_site_aniso_label
_atom_site_aniso_U_11
_atom_site_aniso_U_22
_atom_site_aniso_U_33
_atom_site_aniso_U_12
_atom_site_aniso_U_13
_atom_site_aniso_U_23
N1 0.0224(8) 0.0201(8) 0.0273(11) -0.0009(7) -0.0023(7) -0.0001(8)
C2 0.0210(10) 0.0206(10) 0.0256(11) -0.0012(8) -0.0040(8) -0.0004(8)
N3 0.0231(8) 0.0215(8) 0.0285(9) 0.0007(7) -0.0018(8) -0.0003(12)
C4 0.0246(11) 0.0197(11) 0.0288(13) 0.0000(8) -0.0070(9) 0.0002(9)
N4 0.0369(10) 0.0194(9) 0.0393(11) 0.0029(7) 0.0025(11) 0.0020(11)
C5 0.0257(10) 0.0200(9) 0.0293(13) -0.0026(8) -0.0033(9) 0.0027(10)
C6 0.0213(10) 0.0242(10) 0.0260(10) -0.0021(8) -0.0041(8) 0.0008(9)
N6 0.0272(9) 0.0247(9) 0.0350(13) -0.0020(7) 0.0057(8) 0.0004(8)
S7 0.0259(2) 0.0174(2) 0.0284(3) -0.00188(17) 0.0009(2) -0.0008(2)
C8 0.0255(13) 0.0236(14) 0.0232(14) -0.0039(11) 0.000 0.000

loop_
_atom_type_symbol
_atom_type_description
_atom_type_scat_dispersion_real
_atom_type_scat_dispersion_imag
_atom_type_scat_source
C C 0.0181 0.0091 'International Tables Vol C Tables 4.2.6.8 and 6.1.1.4'
H H 0.0000 0.0000 'International Tables Vol C Tables 4.2.6.8 and 6.1.1.4'
N N 0.0311 0.0180 'International Tables Vol C Tables 4.2.6.8 and 6.1.1.4'
S S 0.3331 0.5567 'International Tables Vol C Tables 4.2.6.8 and 6.1.1.4'

loop_
_geom_angle_atom_site_label_1
_geom_angle_atom_site_label_2
_geom_angle_atom_site_label_3
_geom_angle_site_symmetry_1
_geom_angle_site_symmetry_3
_geom_angle
_geom_angle_publ_flag
C2 N1 C6 . . 114.67(19) ?
N3 C2 N1 . . 129.2(2) ?
N3 C2 S7 . . 117.56(17) ?
N1 C2 S7 . . 113.21(16) ?
C2 N3 C4 . . 115.0(2) ?
N3 C4 N4 . . 114.6(2) ?
N3 C4 C5 . . 122.2(2) ?
N4 C4 C5 . . 123.1(2) ?
C4 N4 H4A . . 122.8 ?
C4 N4 H4B . . 109.6 ?
H4A N4 H4B . . 121.0 ?
C4 C5 C6 . . 116.9(2) ?
C4 C5 H5 . . 121.6 ?
C6 C5 H5 . . 121.6 ?
N6 C6 N1 . . 116.6(2) ?
N6 C6 C5 . . 121.4(2) ?
N1 C6 C5 . . 122.0(2) ?
C6 N6 H6A . . 120.0 ?
C6 N6 H6B . . 120.0 ?
H6A N6 H6B . . 120.0 ?
C2 S7 C8 . . 100.67(8) ?
S7 C8 S7 14 . 115.8(2) ?
S7 C8 H8A 14 . 108.3 ?
S7 C8 H8A . . 108.3 ?

loop_
_geom_bond_atom_site_label_1
_geom_bond_atom_site_label_2
_geom_bond_site_symmetry_2
_geom_bond_distance
_geom_bond_publ_flag
N1 C2 . 1.333(3) ?
N1 C6 . 1.358(3) ?
C2 N3 . 1.324(3) ?
C2 S7 . 1.775(2) ?
N3 C4 . 1.355(3) ?
C4 N4 . 1.356(3) ?
C4 C5 . 1.389(4) ?
N4 H4A . 0.8337 ?
N4 H4B . 0.8606 ?
C5 C6 . 1.398(3) ?
C5 H5 . 0.9500 ?
C6 N6 . 1.351(3) ?
N6 H6A . 0.8800 ?
N6 H6B . 0.8800 ?
S7 C8 . 1.805(2) ?
C8 S7 14 1.805(2) ?
C8 H8A . 0.9700 ?

loop_
_geom_torsion_atom_site_label_1
_geom_torsion_atom_site_label_2
_geom_torsion_atom_site_label_3
_geom_torsion_atom_site_label_4
_geom_torsion_site_symmetry_1
_geom_torsion_site_symmetry_2
_geom_torsion_site_symmetry_3
_geom_torsion_site_symmetry_4
_geom_torsion
_geom_torsion_publ_flag
C6 N1 C2 N3 . . . . 0.2(4) ?
C6 N1 C2 S7 . . . . 179.97(16) ?
N1 C2 N3 C4 . . . . -0.5(4) ?
S7 C2 N3 C4 . . . . 179.73(18) ?
C2 N3 C4 N4 . . . . 178.2(3) ?
C2 N3 C4 C5 . . . . 0.5(4) ?
N3 C4 C5 C6 . . . . -0.3(4) ?
N4 C4 C5 C6 . . . . -177.8(3) ?
C2 N1 C6 N6 . . . . -179.9(2) ?
C2 N1 C6 C5 . . . . 0.1(3) ?
C4 C5 C6 N6 . . . . 180.0(2) ?
C4 C5 C6 N1 . . . . -0.1(4) ?
N3 C2 S7 C8 . . . . 2.5(2) ?
N1 C2 S7 C8 . . . . -177.34(18) ?
C2 S7 C8 S7 . . . 14 78.08(8) ?

_cod_database_fobs_code 2022259
